data_7033954
loop_
_publ_author_name
'Kissel, Alexander A.'
'Mahrova, Tatyana V.'
'Lyubov, Dmitry M.'
'Cherkasov, Anton V.'
'Fukin, Georgy K.'
'Trifonov, Alexander A.'
'Del Rosal, Iker'
'Maron, Laurent'

_publ_section_title
;
 Metallacyclic yttrium alkyl and hydrido complexes: synthesis, structures
 and catalytic activity in intermolecular olefin hydrophosphination and
 hydroamination.
;
_journal_issue 27
_journal_name_full 'Dalton transactions (Cambridge, England : 2003)'
_journal_page_first 12137
_journal_page_last 12148
_journal_paper_doi 10.1039/c5dt00129c
_journal_volume 44
_journal_year 2015
_chemical_formula_sum 'C54 H83 N2 O2 Si Y'
_chemical_formula_weight 909.22
_chemical_name_systematic
; 
 ? 
;
_space_group_IT_number 19
_symmetry_cell_setting orthorhombic
_symmetry_space_group_name_Hall 'P 2ac 2ab'
_symmetry_space_group_name_H-M 'P 21 21 21'
_atom_sites_solution_hydrogens geom
_atom_sites_solution_primary direct
_atom_sites_solution_secondary difmap
_audit_creation_method SHELXL-97
_audit_update_record
;
2014-09-17 deposited with the CCDC.
2015-02-10 downloaded from the CCDC.
;
_cell_angle_alpha 90.00
_cell_angle_beta 90.00
_cell_angle_gamma 90.00
_cell_formula_units_Z 4
_cell_length_a 9.9646(10)
_cell_length_b 19.4922(19)
_cell_length_c 26.587(3)
_cell_measurement_reflns_used 9005
_cell_measurement_temperature 100(2)
_cell_measurement_theta_max 30.17
_cell_measurement_theta_min 2.76
_cell_volume 5164.0(9)
_computing_cell_refinement 'Bruker SAINT'
_computing_data_collection 'Bruker APEX2'
_computing_data_reduction 'Bruker SAINT'
_computing_molecular_graphics 'Bruker SHELXTL'
_computing_publication_material 'Bruker SHELXTL'
_computing_structure_refinement 'SHELXL-97 (Sheldrick, 2008)'
_computing_structure_solution 'SHELXS-97 (Sheldrick, 2008)'
_diffrn_ambient_temperature 100(2)
_diffrn_measured_fraction_theta_full 0.992
_diffrn_measured_fraction_theta_max 0.992
_diffrn_measurement_device_type 'Bruker D8 Quest CMOS'
_diffrn_measurement_method '\w scans'
_diffrn_radiation_monochromator graphite
_diffrn_radiation_source 'sealed tube'
_diffrn_radiation_type MoK\a
_diffrn_radiation_wavelength 0.71073
_diffrn_reflns_av_R_equivalents 0.0358
_diffrn_reflns_av_sigmaI/netI 0.0351
_diffrn_reflns_limit_h_max 12
_diffrn_reflns_limit_h_min -12
_diffrn_reflns_limit_k_max 24
_diffrn_reflns_limit_k_min -24
_diffrn_reflns_limit_l_max 32
_diffrn_reflns_limit_l_min -32
_diffrn_reflns_number 55461
_diffrn_reflns_theta_full 26.00
_diffrn_reflns_theta_max 26.00
_diffrn_reflns_theta_min 2.42
_exptl_absorpt_coefficient_mu 1.192
_exptl_absorpt_correction_T_max 0.8322
_exptl_absorpt_correction_T_min 0.6282
_exptl_absorpt_correction_type multi-scan
_exptl_absorpt_process_details 'SADABS 2012/1 (Bruker AXS Inc.)'
_exptl_crystal_colour yellow
_exptl_crystal_density_diffrn 1.169
_exptl_crystal_density_method 'not measured'
_exptl_crystal_description prism
_exptl_crystal_F_000 1960
_exptl_crystal_size_max 0.43
_exptl_crystal_size_mid 0.17
_exptl_crystal_size_min 0.16
_refine_diff_density_max 0.846
_refine_diff_density_min -0.264
_refine_diff_density_rms 0.053
_refine_ls_abs_structure_details 'Flack H D (1983), Acta Cryst. A39, 876-881'
_refine_ls_abs_structure_Flack 0.207(3)
_refine_ls_extinction_method none
_refine_ls_goodness_of_fit_ref 1.038
_refine_ls_hydrogen_treatment constr
_refine_ls_matrix_type full
_refine_ls_number_parameters 556
_refine_ls_number_reflns 10068
_refine_ls_number_restraints 17
_refine_ls_restrained_S_all 1.046
_refine_ls_R_factor_all 0.0369
_refine_ls_R_factor_gt 0.0341
_refine_ls_shift/su_max 0.002
_refine_ls_shift/su_mean 0.000
_refine_ls_structure_factor_coef Fsqd
_refine_ls_weighting_details 'calc w=1/[\s^2^(Fo^2^)+(0.0447P)^2^+1.8410P] where P=(Fo^2^+2Fc^2^)/3'
_refine_ls_weighting_scheme calc
_refine_ls_wR_factor_gt 0.0811
_refine_ls_wR_factor_ref 0.0822
_reflns_number_gt 9572
_reflns_number_total 10068
_reflns_threshold_expression >2sigma(I)
_cod_data_source_file c5dt00129c2.cif
_cod_data_source_block ydad4m
_cod_depositor_comments
;
The following automatic conversions were performed:

'_symmetry_cell_setting' value 'Orthorhombic' changed to
'orthorhombic' according to
/usr/data/users/saulius/crontab/automatic-downloads/rss-feeds/RSC/lib/dictionaries/cif_core.dic
dictionary named 'cif_core.dic' version 2.4.2 from 2011-04-26.

Automatic conversion script
Id: cif_fix_values 3008 2015-01-20 13:52:24Z robertas 

 Adding full bibliography for 7033954--7033957.cif.
;
_cod_original_sg_symbol_H-M P2(1)2(1)2(1)
_cod_database_code 7033954

loop_
_symmetry_equiv_pos_as_xyz
'x, y, z'
'-x+1/2, -y, z+1/2'
'-x, y+1/2, -z+1/2'
'x+1/2, -y+1/2, -z'

loop_
_atom_site_label
_atom_site_type_symbol
_atom_site_fract_x
_atom_site_fract_y
_atom_site_fract_z
_atom_site_U_iso_or_equiv
_atom_site_adp_type
_atom_site_occupancy
_atom_site_symmetry_multiplicity
_atom_site_calc_flag
_atom_site_refinement_flags
_atom_site_disorder_assembly
_atom_site_disorder_group
Y1 Y 0.109595(16) 0.967310(8) 0.245033(6) 0.01522(3) Uani 1 1 d . . .
Si1 Si 0.32066(6) 1.13094(3) 0.23677(2) 0.02692(13) Uani 1 1 d . . .
O1 O -0.07908(14) 0.96417(8) 0.18963(5) 0.0332(4) Uani 1 1 d . . .
O2 O -0.08015(14) 0.95463(8) 0.29833(5) 0.0307(4) Uani 1 1 d . . .
N1 N 0.22387(16) 0.89948(8) 0.19562(6) 0.0176(3) Uani 1 1 d . . .
N2 N 0.22361(17) 0.90915(8) 0.30152(6) 0.0212(4) Uani 1 1 d . . .
C1 C 0.34303(18) 0.88789(9) 0.22405(7) 0.0172(4) Uani 1 1 d . . .
C2 C 0.34302(18) 0.89218(9) 0.27517(7) 0.0175(4) Uani 1 1 d . . .
C3 C 0.4713(2) 0.87956(11) 0.19410(7) 0.0242(5) Uani 1 1 d . . .
H3A H 0.5454 0.8685 0.2170 0.036 Uiso 1 1 calc R . .
H3B H 0.4913 0.9224 0.1764 0.036 Uiso 1 1 calc R . .
H3C H 0.4603 0.8424 0.1696 0.036 Uiso 1 1 calc R . .
C4 C 0.4723(2) 0.88896(11) 0.30500(7) 0.0240(5) Uani 1 1 d . . .
H4A H 0.5289 0.8519 0.2919 0.036 Uiso 1 1 calc R . .
H4B H 0.4518 0.8802 0.3405 0.036 Uiso 1 1 calc R . .
H4C H 0.5201 0.9327 0.3019 0.036 Uiso 1 1 calc R . .
C5 C 0.21394(18) 0.87152(11) 0.14671(7) 0.0202(4) Uani 1 1 d . . .
C6 C 0.2155(2) 0.91427(12) 0.10386(7) 0.0260(5) Uani 1 1 d . . .
C7 C 0.1931(2) 0.88547(14) 0.05664(8) 0.0363(6) Uani 1 1 d . . .
H7A H 0.1919 0.9144 0.0279 0.044 Uiso 1 1 calc R . .
C8 C 0.1726(2) 0.81612(14) 0.05056(8) 0.0390(6) Uani 1 1 d . . .
H8A H 0.1580 0.7974 0.0180 0.047 Uiso 1 1 calc R . .
C9 C 0.1736(2) 0.77413(13) 0.09239(9) 0.0353(6) Uani 1 1 d . . .
H9A H 0.1597 0.7262 0.0883 0.042 Uiso 1 1 calc R . .
C10 C 0.1945(2) 0.80044(10) 0.14013(7) 0.0242(5) Uani 1 1 d . . .
C11 C 0.2463(2) 0.99015(12) 0.10714(8) 0.0322(5) Uani 1 1 d . . .
H11A H 0.2567 1.0022 0.1435 0.039 Uiso 1 1 calc R . .
C12 C 0.1327(2) 1.03388(14) 0.08577(10) 0.0470(6) Uani 1 1 d . . .
H12A H 0.0501 1.0250 0.1047 0.071 Uiso 1 1 calc R . .
H12B H 0.1187 1.0222 0.0503 0.071 Uiso 1 1 calc R . .
H12C H 0.1564 1.0825 0.0886 0.071 Uiso 1 1 calc R . .
C13 C 0.3789(3) 1.00705(14) 0.08061(9) 0.0455(6) Uani 1 1 d . . .
H13A H 0.4523 0.9820 0.0969 0.068 Uiso 1 1 calc R . .
H13B H 0.3960 1.0565 0.0828 0.068 Uiso 1 1 calc R . .
H13C H 0.3732 0.9934 0.0452 0.068 Uiso 1 1 calc R . .
C14 C 0.1856(2) 0.75327(10) 0.18577(8) 0.0317(5) Uani 1 1 d . . .
H14A H 0.2306 0.7771 0.2145 0.038 Uiso 1 1 calc R . .
C15 C 0.0396(3) 0.74320(16) 0.19984(11) 0.0569(8) Uani 1 1 d . . .
H15A H -0.0021 0.7879 0.2061 0.085 Uiso 1 1 calc R . .
H15B H 0.0338 0.7151 0.2303 0.085 Uiso 1 1 calc R . .
H15C H -0.0074 0.7201 0.1722 0.085 Uiso 1 1 calc R . .
C16 C 0.2582(4) 0.68491(14) 0.17754(12) 0.0744(11) Uani 1 1 d . . .
H16A H 0.2608 0.6593 0.2092 0.112 Uiso 1 1 calc R . .
H16B H 0.3500 0.6937 0.1660 0.112 Uiso 1 1 calc R . .
H16C H 0.2101 0.6580 0.1521 0.112 Uiso 1 1 calc R . .
C17 C 0.2121(2) 0.89491(10) 0.35366(7) 0.0214(4) Uani 1 1 d . . .
C18 C 0.2253(2) 0.94851(11) 0.38905(8) 0.0279(5) Uani 1 1 d . . .
C19 C 0.2019(2) 0.93464(12) 0.44009(8) 0.0350(6) Uani 1 1 d . . .
H19A H 0.2085 0.9709 0.4638 0.042 Uiso 1 1 calc R . .
C20 C 0.1699(2) 0.87065(13) 0.45655(8) 0.0360(6) Uani 1 1 d . . .
H20A H 0.1544 0.8625 0.4913 0.043 Uiso 1 1 calc R . .
C21 C 0.1601(2) 0.81758(12) 0.42220(8) 0.0289(5) Uani 1 1 d . . .
H21A H 0.1392 0.7727 0.4338 0.035 Uiso 1 1 calc R . .
C22 C 0.1800(2) 0.82839(10) 0.37107(7) 0.0220(4) Uani 1 1 d . . .
C23 C 0.2682(3) 1.02012(12) 0.37474(8) 0.0379(6) Uani 1 1 d . . .
H23A H 0.2758 1.0219 0.3373 0.045 Uiso 1 1 calc R . .
C24 C 0.1670(4) 1.07522(13) 0.39092(11) 0.0601(9) Uani 1 1 d . . .
H24A H 0.0781 1.0638 0.3775 0.090 Uiso 1 1 calc R . .
H24B H 0.1953 1.1199 0.3778 0.090 Uiso 1 1 calc R . .
H24C H 0.1629 1.0771 0.4277 0.090 Uiso 1 1 calc R . .
C25 C 0.4068(3) 1.03624(15) 0.39671(9) 0.0550(7) Uani 1 1 d . . .
H25A H 0.4727 1.0037 0.3833 0.082 Uiso 1 1 calc R . .
H25B H 0.4035 1.0322 0.4334 0.082 Uiso 1 1 calc R . .
H25C H 0.4328 1.0831 0.3874 0.082 Uiso 1 1 calc R . .
C26 C 0.1660(2) 0.76944(10) 0.33453(8) 0.0277(5) Uani 1 1 d . . .
H26A H 0.1470 0.7891 0.3005 0.033 Uiso 1 1 calc R . .
C27 C 0.0508(3) 0.72074(13) 0.34793(11) 0.0446(7) Uani 1 1 d . . .
H27A H -0.0326 0.7470 0.3512 0.067 Uiso 1 1 calc R . .
H27B H 0.0708 0.6977 0.3798 0.067 Uiso 1 1 calc R . .
H27C H 0.0407 0.6864 0.3213 0.067 Uiso 1 1 calc R . .
C28 C 0.2957(3) 0.72830(12) 0.33104(10) 0.0403(6) Uani 1 1 d . . .
H28A H 0.3696 0.7589 0.3217 0.060 Uiso 1 1 calc R . .
H28B H 0.2858 0.6924 0.3055 0.060 Uiso 1 1 calc R . .
H28C H 0.3149 0.7072 0.3637 0.060 Uiso 1 1 calc R . .
C29 C 0.15874(19) 1.08775(9) 0.24639(9) 0.0284(5) Uani 1 1 d . . .
H29A H 0.0976 1.1083 0.2212 0.034 Uiso 1 1 calc R . .
H29B H 0.1267 1.1040 0.2796 0.034 Uiso 1 1 calc R . .
C30 C 0.4666(2) 1.07213(11) 0.24721(12) 0.0420(6) Uani 1 1 d . . .
H30A H 0.4576 1.0317 0.2255 0.063 Uiso 1 1 calc R . .
H30B H 0.4685 1.0576 0.2825 0.063 Uiso 1 1 calc R . .
H30C H 0.5501 1.0962 0.2391 0.063 Uiso 1 1 calc R . .
C31 C 0.3353(3) 1.16369(18) 0.17125(11) 0.0680(9) Uani 1 1 d . . .
H31A H 0.3066 1.1280 0.1476 0.102 Uiso 1 1 calc R . .
H31B H 0.4288 1.1761 0.1644 0.102 Uiso 1 1 calc R . .
H31C H 0.2782 1.2042 0.1672 0.102 Uiso 1 1 calc R . .
C32 C 0.3473(3) 1.20596(15) 0.27919(14) 0.0739(11) Uani 1 1 d . . .
H32A H 0.2742 1.2390 0.2746 0.111 Uiso 1 1 calc R . .
H32B H 0.4330 1.2280 0.2710 0.111 Uiso 1 1 calc R . .
H32C H 0.3488 1.1904 0.3142 0.111 Uiso 1 1 calc R . .
C33 C -0.1887(3) 1.01126(14) 0.19768(10) 0.0470(7) Uani 1 1 d . . .
H33A H -0.1555 1.0551 0.2118 0.056 Uiso 1 1 calc R . .
H33B H -0.2553 0.9914 0.2212 0.056 Uiso 1 1 calc R . .
C34 C -0.2489(3) 1.02218(13) 0.14771(9) 0.0416(6) Uani 1 1 d . . .
H34A H -0.2058 1.0613 0.1303 0.050 Uiso 1 1 calc R . .
H34B H -0.3463 1.0312 0.1505 0.050 Uiso 1 1 calc R . .
C35 C -0.2226(2) 0.95501(12) 0.11967(8) 0.0328(5) Uani 1 1 d . . .
H35A H -0.3075 0.9300 0.1136 0.039 Uiso 1 1 calc R . .
H35B H -0.1783 0.9638 0.0870 0.039 Uiso 1 1 calc R . .
C36 C -0.1313(2) 0.91456(11) 0.15421(8) 0.0259(5) Uani 1 1 d . . .
H36A H -0.1822 0.8782 0.1719 0.031 Uiso 1 1 calc R . .
H36B H -0.0575 0.8930 0.1349 0.031 Uiso 1 1 calc R . .
C37 C -0.1327(2) 0.88676(13) 0.30726(9) 0.0372(6) Uani 1 1 d . . .
H37A H -0.0623 0.8517 0.3018 0.045 Uiso 1 1 calc R . .
H37B H -0.2088 0.8771 0.2844 0.045 Uiso 1 1 calc R . .
C38 C -0.1788(3) 0.8865(2) 0.36157(10) 0.0658(10) Uani 1 1 d . . .
H38A H -0.2676 0.8641 0.3648 0.079 Uiso 1 1 calc R . .
H38B H -0.1136 0.8621 0.3832 0.079 Uiso 1 1 calc R . .
C39 C -0.1870(4) 0.9608(3) 0.37572(12) 0.0872(12) Uani 1 1 d U . .
H39A H -0.2774 0.9720 0.3889 0.105 Uiso 1 1 calc R . .
H39B H -0.1197 0.9719 0.4019 0.105 Uiso 1 1 calc R . .
C40 C -0.1599(4) 0.99975(19) 0.32951(14) 0.0799(11) Uani 1 1 d U . .
H40A H -0.2447 1.0121 0.3124 0.096 Uiso 1 1 calc R . .
H40B H -0.1099 1.0424 0.3372 0.096 Uiso 1 1 calc R . .
C1S C 0.2487(3) 0.63821(16) 0.50470(9) 0.0494(7) Uani 1 1 d . . .
C2S C 0.2896(3) 0.70067(14) 0.52266(9) 0.0430(6) Uani 1 1 d . . .
H2SA H 0.3779 0.7159 0.5150 0.052 Uiso 1 1 calc R . .
C3S C 0.2100(4) 0.74145(16) 0.55066(11) 0.0621(9) Uani 1 1 d . . .
H3SA H 0.2440 0.7837 0.5631 0.074 Uiso 1 1 calc R . .
C4S C 0.0826(4) 0.7229(2) 0.56124(12) 0.0748(10) Uani 1 1 d . . .
H4SA H 0.0261 0.7525 0.5802 0.090 Uiso 1 1 calc R . .
C5S C 0.0358(3) 0.6615(2) 0.54455(14) 0.0808(12) Uani 1 1 d . . .
H5SA H -0.0532 0.6477 0.5525 0.097 Uiso 1 1 calc R . .
C6S C 0.1167(3) 0.61854(18) 0.51595(11) 0.0625(8) Uani 1 1 d . . .
H6SA H 0.0828 0.5760 0.5040 0.075 Uiso 1 1 calc R . .
C7S C 0.3414(4) 0.5935(2) 0.47604(13) 0.0934(13) Uani 1 1 d . . .
H7SA H 0.3852 0.6204 0.4495 0.140 Uiso 1 1 calc R . .
H7SB H 0.2908 0.5557 0.4608 0.140 Uiso 1 1 calc R . .
H7SC H 0.4097 0.5749 0.4988 0.140 Uiso 1 1 calc R . .
C8S C 0.2055(3) 0.63919(16) 0.99576(11) 0.0371(11) Uani 0.429(2) 1 d PG A 1
C9S C 0.0738(3) 0.6477(2) 0.97977(15) 0.0451(11) Uani 0.429(2) 1 d PGD A 1
H9SA H 0.0033 0.6233 0.9959 0.054 Uiso 0.429(2) 1 calc PR A 1
C10S C 0.0451(4) 0.6920(3) 0.94021(17) 0.0699(15) Uani 0.429(2) 1 d PG A 1
H10A H -0.0450 0.6978 0.9293 0.084 Uiso 0.429(2) 1 calc PR A 1
C11S C 0.1481(5) 0.7277(2) 0.91663(14) 0.0576(12) Uani 0.429(2) 1 d PGU A 1
H11B H 0.1285 0.7579 0.8896 0.069 Uiso 0.429(2) 1 calc PR A 1
C12S C 0.2799(4) 0.7192(2) 0.93261(14) 0.0490(13) Uani 0.429(2) 1 d PG A 1
H12D H 0.3503 0.7436 0.9165 0.059 Uiso 0.429(2) 1 calc PR A 1
C13S C 0.3086(3) 0.67491(19) 0.97218(13) 0.0304(9) Uani 0.429(2) 1 d PGD A 1
H13D H 0.3986 0.6691 0.9831 0.036 Uiso 0.429(2) 1 calc PR A 1
C14S C 0.2374(8) 0.5886(3) 1.0376(2) 0.0737(16) Uani 0.429(2) 1 d PD A 1
H14B H 0.1565 0.5803 1.0576 0.111 Uiso 0.429(2) 1 calc PR A 1
H14C H 0.3078 0.6077 1.0592 0.111 Uiso 0.429(2) 1 calc PR A 1
H14D H 0.2686 0.5454 1.0229 0.111 Uiso 0.429(2) 1 calc PR A 1
C8' C 0.2579(3) 0.65315(13) 0.98943(9) 0.0371(11) Uani 0.571(2) 1 d PG A 2
C9' C 0.1204(3) 0.64242(16) 0.99305(11) 0.0451(11) Uani 0.571(2) 1 d PGD A 2
H9'A H 0.0856 0.6129 1.0183 0.054 Uiso 0.571(2) 1 calc PR A 2
C10' C 0.0337(2) 0.6748(2) 0.95966(14) 0.0699(15) Uani 0.571(2) 1 d PG A 2
H10B H -0.0603 0.6675 0.9621 0.084 Uiso 0.571(2) 1 calc PR A 2
C11' C 0.0847(3) 0.71795(19) 0.92266(12) 0.0576(12) Uani 0.571(2) 1 d PGU A 2
H11C H 0.0254 0.7401 0.8998 0.069 Uiso 0.571(2) 1 calc PR A 2
C12' C 0.2222(4) 0.72867(15) 0.91904(10) 0.0490(13) Uani 0.571(2) 1 d PG A 2
H12E H 0.2570 0.7582 0.8938 0.059 Uiso 0.571(2) 1 calc PR A 2
C13' C 0.3089(3) 0.69627(14) 0.95243(10) 0.0304(9) Uani 0.571(2) 1 d PGD A 2
H13E H 0.4029 0.7036 0.9500 0.036 Uiso 0.571(2) 1 calc PR A 2
C14' C 0.3557(6) 0.6186(3) 1.02550(19) 0.0737(16) Uani 0.571(2) 1 d PD A 2
H14E H 0.3069 0.5860 1.0468 0.111 Uiso 0.571(2) 1 calc PR A 2
H14F H 0.3985 0.6534 1.0467 0.111 Uiso 0.571(2) 1 calc PR A 2
H14G H 0.4244 0.5941 1.0062 0.111 Uiso 0.571(2) 1 calc PR A 2

loop_
_atom_site_aniso_label
_atom_site_aniso_U_11
_atom_site_aniso_U_22
_atom_site_aniso_U_33
_atom_site_aniso_U_23
_atom_site_aniso_U_13
_atom_site_aniso_U_12
Y1 0.01466(7) 0.01440(7) 0.01659(7) -0.00101(6) -0.00076(7) 0.00017(6)
Si1 0.0261(3) 0.0170(2) 0.0377(3) -0.0011(2) -0.0014(2) -0.0032(2)
O1 0.0231(7) 0.0388(8) 0.0378(7) -0.0151(7) -0.0119(6) 0.0112(7)
O2 0.0213(8) 0.0367(9) 0.0342(7) 0.0030(6) 0.0068(6) 0.0017(6)
N1 0.0186(8) 0.0184(7) 0.0159(7) 0.0004(6) -0.0002(6) 0.0029(6)
N2 0.0251(9) 0.0234(8) 0.0150(7) -0.0015(6) -0.0003(6) 0.0032(7)
C1 0.0172(9) 0.0142(8) 0.0201(8) -0.0012(7) 0.0001(7) 0.0007(7)
C2 0.0174(9) 0.0147(8) 0.0204(9) -0.0023(7) 0.0000(7) -0.0024(7)
C3 0.0206(10) 0.0353(11) 0.0168(9) -0.0005(8) 0.0007(7) 0.0013(9)
C4 0.0237(11) 0.0265(10) 0.0217(10) -0.0026(8) -0.0053(8) -0.0002(8)
C5 0.0114(9) 0.0318(10) 0.0173(9) -0.0008(8) -0.0009(7) 0.0042(8)
C6 0.0144(9) 0.0427(12) 0.0210(9) 0.0050(9) 0.0016(7) 0.0009(9)
C7 0.0254(11) 0.0671(16) 0.0165(10) 0.0043(10) -0.0017(8) 0.0027(11)
C8 0.0273(11) 0.0694(16) 0.0203(10) -0.0165(10) -0.0029(9) 0.0067(12)
C9 0.0272(11) 0.0445(13) 0.0343(12) -0.0156(10) -0.0026(9) 0.0072(10)
C10 0.0171(10) 0.0292(10) 0.0262(10) -0.0074(8) -0.0048(8) 0.0059(8)
C11 0.0272(11) 0.0423(13) 0.0273(11) 0.0152(9) -0.0003(9) -0.0042(9)
C12 0.0315(13) 0.0488(14) 0.0608(15) 0.0232(13) 0.0018(10) 0.0002(12)
C13 0.0289(12) 0.0660(16) 0.0417(12) 0.0270(11) -0.0030(11) -0.0038(12)
C14 0.0426(13) 0.0187(10) 0.0339(11) -0.0045(9) -0.0145(10) -0.0007(9)
C15 0.0548(17) 0.0632(17) 0.0525(16) 0.0287(14) -0.0115(13) -0.0230(14)
C16 0.125(3) 0.0354(14) 0.0632(18) -0.0118(13) -0.0399(19) 0.0293(17)
C17 0.0194(10) 0.0255(10) 0.0193(9) -0.0004(8) -0.0007(7) 0.0019(8)
C18 0.0315(11) 0.0320(11) 0.0203(10) -0.0032(8) 0.0012(8) 0.0008(9)
C19 0.0457(14) 0.0411(12) 0.0181(10) -0.0066(9) 0.0012(9) 0.0071(11)
C20 0.0361(12) 0.0547(14) 0.0172(10) 0.0068(10) 0.0032(9) 0.0036(12)
C21 0.0238(11) 0.0355(11) 0.0273(10) 0.0108(9) -0.0025(8) 0.0005(9)
C22 0.0151(9) 0.0256(10) 0.0253(10) 0.0037(8) -0.0033(8) 0.0034(8)
C23 0.0590(15) 0.0311(12) 0.0236(10) -0.0076(9) 0.0023(10) -0.0073(11)
C24 0.095(2) 0.0300(13) 0.0553(17) -0.0072(12) 0.0117(16) 0.0040(15)
C25 0.0708(18) 0.0529(15) 0.0412(12) -0.0127(12) -0.0049(13) -0.0257(16)
C26 0.0320(11) 0.0219(10) 0.0293(11) 0.0026(8) -0.0057(9) -0.0019(9)
C27 0.0422(14) 0.0374(13) 0.0542(15) 0.0019(12) -0.0054(12) -0.0137(11)
C28 0.0440(14) 0.0256(11) 0.0513(15) -0.0014(10) -0.0012(12) 0.0068(10)
C29 0.0241(9) 0.0204(8) 0.0408(12) 0.0050(9) -0.0021(10) 0.0030(7)
C30 0.0298(11) 0.0328(11) 0.0635(16) 0.0012(13) 0.0054(13) 0.0019(9)
C31 0.0486(16) 0.089(2) 0.0670(19) 0.0424(16) -0.0103(14) -0.0312(16)
C32 0.0492(18) 0.0473(16) 0.125(3) -0.0476(17) 0.0102(17) -0.0119(13)
C33 0.0364(14) 0.0509(15) 0.0538(15) -0.0192(12) -0.0142(12) 0.0168(12)
C34 0.0411(13) 0.0407(13) 0.0429(13) -0.0110(11) -0.0152(10) 0.0153(11)
C35 0.0290(11) 0.0369(12) 0.0325(11) -0.0092(9) -0.0111(9) 0.0055(10)
C36 0.0169(10) 0.0283(10) 0.0326(10) -0.0041(8) -0.0050(8) -0.0008(8)
C37 0.0256(12) 0.0454(13) 0.0406(12) 0.0120(10) 0.0036(9) -0.0061(10)
C38 0.0312(14) 0.118(3) 0.0484(15) 0.0413(17) 0.0135(12) 0.0093(17)
C39 0.066(2) 0.141(3) 0.0541(17) -0.020(2) 0.0351(16) -0.021(2)
C40 0.062(2) 0.077(2) 0.101(2) -0.0209(18) 0.0449(18) -0.0022(18)
C1S 0.0421(15) 0.0732(19) 0.0327(13) -0.0117(13) -0.0104(11) 0.0112(14)
C2S 0.0398(14) 0.0595(16) 0.0297(12) 0.0091(11) -0.0093(10) -0.0041(12)
C3S 0.089(2) 0.0577(17) 0.0398(15) 0.0011(13) -0.0215(15) 0.0232(17)
C4S 0.077(2) 0.099(2) 0.0475(17) 0.0101(16) 0.0019(16) 0.051(2)
C5S 0.0305(16) 0.137(3) 0.075(2) 0.033(2) -0.0016(15) 0.010(2)
C6S 0.0474(16) 0.073(2) 0.0667(18) 0.0018(15) -0.0241(16) -0.0126(16)
C7S 0.079(2) 0.138(3) 0.063(2) -0.050(2) -0.0129(18) 0.033(2)
C8S 0.051(3) 0.0308(18) 0.0299(16) -0.0037(13) 0.0091(18) -0.0070(19)
C9S 0.033(3) 0.0505(18) 0.052(2) -0.0161(16) 0.005(2) -0.013(2)
C10S 0.0270(17) 0.084(3) 0.099(4) -0.055(3) -0.010(2) 0.0013(19)
C11S 0.050(3) 0.0625(19) 0.0599(17) -0.0254(15) -0.0260(19) -0.001(2)
C12S 0.078(4) 0.044(2) 0.025(2) -0.0001(16) -0.006(2) 0.014(2)
C13S 0.0327(16) 0.0283(19) 0.030(2) -0.0014(15) 0.0006(16) 0.0034(15)
C14S 0.104(4) 0.069(3) 0.048(2) -0.010(2) -0.007(3) 0.033(3)
C8' 0.051(3) 0.0308(18) 0.0299(16) -0.0037(13) 0.0091(18) -0.0070(19)
C9' 0.033(3) 0.0505(18) 0.052(2) -0.0161(16) 0.005(2) -0.013(2)
C10' 0.0270(17) 0.084(3) 0.099(4) -0.055(3) -0.010(2) 0.0013(19)
C11' 0.050(3) 0.0625(19) 0.0599(17) -0.0254(15) -0.0260(19) -0.001(2)
C12' 0.078(4) 0.044(2) 0.025(2) -0.0001(16) -0.006(2) 0.014(2)
C13' 0.0327(16) 0.0283(19) 0.030(2) -0.0014(15) 0.0006(16) 0.0034(15)
C14' 0.104(4) 0.069(3) 0.048(2) -0.010(2) -0.007(3) 0.033(3)

loop_
_atom_type_symbol
_atom_type_description
_atom_type_scat_dispersion_real
_atom_type_scat_dispersion_imag
_atom_type_scat_source
C C 0.0033 0.0016 'International Tables Vol C Tables 4.2.6.8 and 6.1.1.4'
H H 0.0000 0.0000 'International Tables Vol C Tables 4.2.6.8 and 6.1.1.4'
N N 0.0061 0.0033 'International Tables Vol C Tables 4.2.6.8 and 6.1.1.4'
O O 0.0106 0.0060 'International Tables Vol C Tables 4.2.6.8 and 6.1.1.4'
Si Si 0.0817 0.0704 'International Tables Vol C Tables 4.2.6.8 and 6.1.1.4'
Y Y -2.7962 3.5667 'International Tables Vol C Tables 4.2.6.8 and 6.1.1.4'

loop_
_geom_angle_atom_site_label_1
_geom_angle_atom_site_label_2
_geom_angle_atom_site_label_3
_geom_angle
N1 Y1 N2 80.17(5)
N1 Y1 O2 135.29(6)
N2 Y1 O2 87.14(6)
N1 Y1 O1 91.37(5)
N2 Y1 O1 144.56(6)
O2 Y1 O1 74.86(5)
N1 Y1 C29 119.68(7)
N2 Y1 C29 112.89(7)
O2 Y1 C29 104.79(6)
O1 Y1 C29 101.25(6)
N1 Y1 C1 29.28(5)
N2 Y1 C1 55.36(6)
O2 Y1 C1 135.23(5)
O1 Y1 C1 120.52(5)
C29 Y1 C1 111.60(6)
N1 Y1 C2 55.61(5)
N2 Y1 C2 28.96(6)
O2 Y1 C2 115.24(5)
O1 Y1 C2 143.01(5)
C29 Y1 C2 109.30(6)
C1 Y1 C2 27.58(5)
C29 Si1 C31 110.87(12)
C29 Si1 C32 113.58(13)
C31 Si1 C32 106.61(17)
C29 Si1 C30 112.38(9)
C31 Si1 C30 106.73(15)
C32 Si1 C30 106.24(14)
C33 O1 C36 104.45(16)
C33 O1 Y1 119.20(13)
C36 O1 Y1 134.56(12)
C37 O2 C40 105.3(2)
C37 O2 Y1 118.85(13)
C40 O2 Y1 135.70(17)
C5 N1 C1 119.01(15)
C5 N1 Y1 138.61(12)
C1 N1 Y1 102.20(11)
C17 N2 C2 120.29(16)
C17 N2 Y1 136.63(13)
C2 N2 Y1 102.48(11)
C2 C1 N1 121.29(17)
C2 C1 C3 122.09(18)
N1 C1 C3 116.18(15)
C2 C1 Y1 76.77(12)
N1 C1 Y1 48.53(8)
C3 C1 Y1 148.22(13)
C1 C2 N2 120.46(17)
C1 C2 C4 121.34(18)
N2 C2 C4 117.66(15)
C1 C2 Y1 75.65(12)
N2 C2 Y1 48.56(9)
C4 C2 Y1 149.21(13)
C10 C5 C6 118.79(18)
C10 C5 N1 120.17(17)
C6 C5 N1 120.94(18)
C7 C6 C5 119.2(2)
C7 C6 C11 118.6(2)
C5 C6 C11 122.20(18)
C8 C7 C6 121.7(2)
C7 C8 C9 119.1(2)
C8 C9 C10 121.3(2)
C9 C10 C5 119.9(2)
C9 C10 C14 119.83(19)
C5 C10 C14 120.12(17)
C6 C11 C12 111.94(19)
C6 C11 C13 111.0(2)
C12 C11 C13 110.36(18)
C15 C14 C10 109.28(19)
C15 C14 C16 112.1(2)
C10 C14 C16 112.5(2)
C18 C17 C22 118.80(18)
C18 C17 N2 119.92(18)
C22 C17 N2 121.19(18)
C19 C18 C17 119.1(2)
C19 C18 C23 117.98(19)
C17 C18 C23 122.89(18)
C20 C19 C18 121.8(2)
C19 C20 C21 119.3(2)
C20 C21 C22 121.5(2)
C21 C22 C17 119.45(19)
C21 C22 C26 120.01(19)
C17 C22 C26 120.54(17)
C18 C23 C25 110.4(2)
C18 C23 C24 113.0(2)
C25 C23 C24 110.0(2)
C22 C26 C28 111.14(18)
C22 C26 C27 113.04(19)
C28 C26 C27 108.87(19)
Si1 C29 Y1 128.72(9)
O1 C33 C34 105.4(2)
C33 C34 C35 104.3(2)
C36 C35 C34 104.65(17)
O1 C36 C35 105.25(16)
O2 C37 C38 105.6(2)
C39 C38 C37 104.6(2)
C40 C39 C38 106.2(3)
O2 C40 C39 105.5(3)
C2S C1S C6S 116.6(3)
C2S C1S C7S 121.1(3)
C6S C1S C7S 122.3(3)
C3S C2S C1S 122.8(3)
C2S C3S C4S 120.7(3)
C3S C4S C5S 119.4(3)
C4S C5S C6S 120.7(3)
C5S C6S C1S 119.8(3)
C9S C8S C13S 120.0
C9S C8S C14S 119.9(3)
C13S C8S C14S 120.0(3)
C10S C9S C8S 120.0
C9S C10S C11S 120.0
C12S C11S C10S 120.0
C11S C12S C13S 120.0
C12S C13S C8S 120.0
C9' C8' C13' 120.0
C9' C8' C14' 121.3(3)
C13' C8' C14' 118.7(3)
C10' C9' C8' 120.0
C9' C10' C11' 120.0
C12' C11' C10' 120.0
C11' C12' C13' 120.0
C12' C13' C8' 120.0

loop_
_geom_bond_atom_site_label_1
_geom_bond_atom_site_label_2
_geom_bond_distance
Y1 N1 2.1842(16)
Y1 N2 2.1981(16)
Y1 O2 2.3756(14)
Y1 O1 2.3892(14)
Y1 C29 2.3985(18)
Y1 C1 2.8494(18)
Y1 C2 2.8630(19)
Si1 C29 1.838(2)
Si1 C31 1.861(3)
Si1 C32 1.866(3)
Si1 C30 1.873(2)
O1 C33 1.443(3)
O1 C36 1.447(2)
O2 C37 1.442(3)
O2 C40 1.446(3)
N1 C5 1.413(2)
N1 C1 1.426(2)
N2 C17 1.418(2)
N2 C2 1.420(2)
C1 C2 1.362(2)
C1 C3 1.515(3)
C2 C4 1.515(3)
C5 C10 1.410(3)
C5 C6 1.411(3)
C6 C7 1.393(3)
C6 C11 1.513(3)
C7 C8 1.377(4)
C8 C9 1.381(3)
C9 C10 1.385(3)
C10 C14 1.525(3)
C11 C12 1.527(3)
C11 C13 1.534(3)
C14 C15 1.515(4)
C14 C16 1.532(4)
C17 C18 1.412(3)
C17 C22 1.413(3)
C18 C19 1.403(3)
C18 C23 1.509(3)
C19 C20 1.360(3)
C20 C21 1.383(3)
C21 C22 1.390(3)
C22 C26 1.511(3)
C23 C25 1.532(4)
C23 C24 1.535(4)
C26 C28 1.524(3)
C26 C27 1.531(3)
C33 C34 1.473(3)
C34 C35 1.529(3)
C35 C36 1.514(3)
C37 C38 1.515(4)
C38 C39 1.499(6)
C39 C40 1.469(5)
C1S C2S 1.370(4)
C1S C6S 1.402(4)
C1S C7S 1.481(4)
C2S C3S 1.347(4)
C3S C4S 1.350(5)
C4S C5S 1.360(6)
C5S C6S 1.389(5)
C8S C9S 1.3900
C8S C13S 1.3900
C8S C14S 1.519(6)
C9S C10S 1.3900
C10S C11S 1.3900
C11S C12S 1.3900
C12S C13S 1.3900
C8' C9' 1.3900
C8' C13' 1.3900
C8' C14' 1.524(5)
C9' C10' 1.3900
C10' C11' 1.3900
C11' C12' 1.3900
C12' C13' 1.3900
